data_4516781
loop_
_publ_author_name
'Chu, Hang'
'Smith, Joel M.'
'Felding, Jakob'
'Baran, Phil S.'

_publ_section_title
;
 Scalable Synthesis of (-)-Thapsigargin.
;
_journal_issue 1
_journal_name_full 'ACS central science'
_journal_page_first 47
_journal_page_last 51
_journal_paper_doi 10.1021/acscentsci.6b00313
_journal_volume 3
_journal_year 2017
_chemical_absolute_configuration ad
_chemical_formula_moiety '2(C H2 Cl2), C36 H29 N3 O13'
_chemical_formula_sum 'C38 H33 Cl4 N3 O13'
_chemical_formula_weight 881.47
_space_group_crystal_system triclinic
_space_group_IT_number 1
_space_group_name_Hall 'P 1'
_space_group_name_H-M_alt 'P 1'
_atom_sites_solution_hydrogens geom
_audit_creation_date 2016-01-04
_audit_creation_method
;
Olex2 1.2-beta
(compiled 2015.11.10 svn.r3248 for OlexSys, GUI svn.r5133)
;
_cell_angle_alpha 82.0520(10)
_cell_angle_beta 77.374(2)
_cell_angle_gamma 88.5010(10)
_cell_formula_units_Z 1
_cell_length_a 8.2491(2)
_cell_length_b 10.4883(2)
_cell_length_c 11.6077(3)
_cell_measurement_reflns_used 9949
_cell_measurement_temperature 100
_cell_measurement_theta_max 68.23
_cell_measurement_theta_min 6.03
_cell_volume 970.58(4)
_computing_cell_refinement 'SAINT v8.34A (Bruker, 2013)'
_computing_data_collection 'APEX2 v2013.10-0 (Bruker, 2013)'
_computing_data_reduction 'SAINT v8.34A (Bruker, 2013)'
_computing_molecular_graphics 'Olex2 (Dolomanov et al., 2009)'
_computing_publication_material 'Olex2 (Dolomanov et al., 2009)'
_computing_structure_refinement 'ShelXL (Sheldrick, 2015)'
_computing_structure_solution 'olex2.solve (Bourhis et al., 2015)'
_diffrn_ambient_temperature 100.0
_diffrn_detector 'Bruker APEX-II CCD'
_diffrn_detector_area_resol_mean 7.9
_diffrn_detector_type 'CCD Area Detector'
_diffrn_measured_fraction_theta_full 0.981
_diffrn_measured_fraction_theta_max 0.981
_diffrn_measurement_device 'Kappa Four-Circle Diffractometer'
_diffrn_measurement_device_type 'Bruker APEX-II CCD'
_diffrn_measurement_method '\w and \f scans'
_diffrn_radiation_monochromator 'Double Bounce Multilayer Mirrors'
_diffrn_radiation_probe x-ray
_diffrn_radiation_type CuK\a
_diffrn_radiation_wavelength 1.54178
_diffrn_reflns_av_R_equivalents 0.0258
_diffrn_reflns_av_unetI/netI 0.0319
_diffrn_reflns_Laue_measured_fraction_full 0.981
_diffrn_reflns_Laue_measured_fraction_max 0.981
_diffrn_reflns_limit_h_max 9
_diffrn_reflns_limit_h_min -9
_diffrn_reflns_limit_k_max 12
_diffrn_reflns_limit_k_min -12
_diffrn_reflns_limit_l_max 13
_diffrn_reflns_limit_l_min -13
_diffrn_reflns_number 24090
_diffrn_reflns_point_group_measured_fraction_full 0.935
_diffrn_reflns_point_group_measured_fraction_max 0.935
_diffrn_reflns_theta_full 64.982
_diffrn_reflns_theta_max 64.982
_diffrn_reflns_theta_min 3.939
_diffrn_source 'Micro Focus Rotating Anode'
_diffrn_source_type 'Bruker FR-591'
_diffrn_standards_number 0
_exptl_absorpt_coefficient_mu 3.387
_exptl_absorpt_correction_T_max 0.3200
_exptl_absorpt_correction_T_min 0.2007
_exptl_absorpt_correction_type multi-scan
_exptl_absorpt_process_details
;
SADABS-2014/4 (Bruker,2014/4) was used for absorption correction.
wR2(int) was 0.0889 before and 0.0608 after correction.
The Ratio of minimum to maximum transmission is 0.6272.
The \l/2 correction factor is 0.00150.
;
_exptl_crystal_colour colourless
_exptl_crystal_colour_primary colourless
_exptl_crystal_density_diffrn 1.508
_exptl_crystal_description block
_exptl_crystal_F_000 454
_exptl_crystal_size_max 0.34
_exptl_crystal_size_mid 0.32
_exptl_crystal_size_min 0.29
_refine_diff_density_max 0.703
_refine_diff_density_min -0.569
_refine_diff_density_rms 0.064
_refine_ls_abs_structure_details
;
 Flack x determined using 2858 quotients [(I+)-(I-)]/[(I+)+(I-)]
 (Parsons, Flack and Wagner, Acta Cryst. B69 (2013) 249-259).
;
_refine_ls_abs_structure_Flack 0.048(4)
_refine_ls_extinction_method none
_refine_ls_goodness_of_fit_ref 1.205
_refine_ls_hydrogen_treatment constr
_refine_ls_matrix_type full
_refine_ls_number_parameters 526
_refine_ls_number_reflns 6186
_refine_ls_number_restraints 3
_refine_ls_restrained_S_all 1.205
_refine_ls_R_factor_all 0.0427
_refine_ls_R_factor_gt 0.0425
_refine_ls_shift/su_max 0.000
_refine_ls_shift/su_mean 0.000
_refine_ls_structure_factor_coef Fsqd
_refine_ls_weighting_details 'w=1/[\s^2^(Fo^2^)+(0.1000P)^2^] where P=(Fo^2^+2Fc^2^)/3'
_refine_ls_weighting_scheme calc
_refine_ls_wR_factor_gt 0.1295
_refine_ls_wR_factor_ref 0.1299
_reflns_Friedel_coverage 0.907
_reflns_Friedel_fraction_full 0.890
_reflns_Friedel_fraction_max 0.890
_reflns_number_gt 6131
_reflns_number_total 6186
_reflns_threshold_expression 'I > 2\s(I)'
_cod_data_source_file oc6b00313_si_002.cif
_cod_data_source_block baran561_a
_cod_depositor_comments
;
The following automatic conversions were performed:

data item '_diffrn_radiation_probe' value 'X-ray' was changed to
'x-ray' in accordance with the
/home/saulius/struct/COD-crude-data/automatic-downloads/DataCite-retrospective/ACS/depositions/lib/dictionaries/cif_core.dic
dictionary named 'cif_core.dic' version 2.4.2 last updated on
2011-04-26.

Automatic conversion script
Id: cif_fix_values 6909 2019-04-08 15:41:33Z antanas 
;
_cod_database_code 4516781
_shelx_space_group_comment
;
The symmetry employed for this shelxl refinement is uniquely defined
by the following loop, which should always be used as a source of
symmetry information in preference to the above space-group names.
They are only intended as comments.
;
_shelx_estimated_absorpt_t_max 0.440
_shelx_estimated_absorpt_t_min 0.392
_olex2_refinement_description
;
1. Fixed Uiso
 At 1.2 times of:
  All C(H) groups, All C(H,H) groups
 At 1.5 times of:
  All C(H,H,H) groups
2.a Ternary CH refined with riding coordinates:
 C22(H22)
2.b Secondary CH2 refined with riding coordinates:
 C21(H21A,H21B), C8(H8A,H8B), C37(H37A,H37B), C38(H38A,H38B)
2.c Aromatic/amide H refined with riding coordinates:
 C26(H26), C12(H12), C29(H29), C25(H25), C35(H35), C15(H15), C5(H5), C33(H33),
 C36(H36), C1(H1), C4(H4), C32(H32), C2(H2), C28(H28), C16(H16)
2.d Idealised Me refined as rotating group:
 C20(H20A,H20B,H20C), C10(H10A,H10B,H10C), C19(H19A,H19B,H19C)
;
_shelx_shelxl_version_number 2014/7
_olex2_submission_special_instructions 'No special instructions were received'

loop_
_space_group_symop_operation_xyz
'x, y, z'

loop_
_atom_site_label
_atom_site_type_symbol
_atom_site_fract_x
_atom_site_fract_y
_atom_site_fract_z
_atom_site_U_iso_or_equiv
_atom_site_adp_type
_atom_site_occupancy
_atom_site_site_symmetry_order
_atom_site_calc_flag
_atom_site_refinement_flags_posn
Cl1 Cl 0.77014(15) 0.05512(15) 1.09163(12) 0.0499(4) Uani 1 1 d .
Cl4 Cl 1.18381(15) 0.19073(13) 1.21508(15) 0.0590(4) Uani 1 1 d .
Cl2 Cl 0.5112(2) -0.09854(13) 1.26745(13) 0.0587(4) Uani 1 1 d .
Cl3 Cl 1.0910(2) 0.27092(18) 0.98637(14) 0.0637(4) Uani 1 1 d .
O13 O 0.5755(3) 0.5264(2) 0.2906(2) 0.0185(5) Uani 1 1 d .
O12 O 0.6189(4) 0.3277(3) 0.2360(2) 0.0250(6) Uani 1 1 d .
O10 O 0.1997(3) 0.5045(3) 0.3006(2) 0.0186(5) Uani 1 1 d .
O9 O 0.2736(3) 0.5132(2) 0.4752(2) 0.0165(5) Uani 1 1 d .
O6 O -0.1866(4) 1.0907(3) 0.3740(3) 0.0323(7) Uani 1 1 d .
O4 O 0.6850(3) 0.6156(3) 0.5510(2) 0.0206(6) Uani 1 1 d .
O5 O -0.0891(4) 1.0973(3) 0.5311(3) 0.0322(7) Uani 1 1 d .
O3 O 0.6159(4) 0.8223(3) 0.5581(2) 0.0273(6) Uani 1 1 d .
O11 O 0.4598(4) 0.0008(3) 0.9241(3) 0.0324(7) Uani 1 1 d .
O7 O 0.2641(5) 0.7369(3) -0.2000(3) 0.0404(8) Uani 1 1 d .
N1 N 0.3233(4) 0.6286(3) -0.1925(3) 0.0254(7) Uani 1 1 d .
N2 N -0.1028(4) 1.0467(3) 0.4454(3) 0.0221(7) Uani 1 1 d .
O8 O 0.3264(5) 0.5573(4) -0.2669(3) 0.0443(9) Uani 1 1 d .
C7 C 0.6731(4) 0.7254(4) 0.5983(3) 0.0179(7) Uani 1 1 d .
C23 C 0.2054(4) 0.5594(4) 0.3835(3) 0.0159(7) Uani 1 1 d .
C26 C 0.0596(4) 0.8641(4) 0.5160(3) 0.0194(8) Uani 1 1 d .
H26 H 0.0594 0.9033 0.5850 0.023 Uiso 1 1 calc R
C17 C 0.4167(5) 0.0602(4) 0.8368(3) 0.0233(8) Uani 1 1 d .
C13 C 0.4812(4) 0.2123(3) 0.6526(3) 0.0169(7) Uani 1 1 d .
C27 C -0.0152(5) 0.9229(3) 0.4265(4) 0.0191(7) Uani 1 1 d .
C11 C 0.5221(4) 0.3922(3) 0.4870(3) 0.0161(7) Uani 1 1 d .
C12 C 0.5812(4) 0.3116(3) 0.5685(3) 0.0170(7) Uani 1 1 d .
H12 H 0.6946 0.3196 0.5715 0.020 Uiso 1 1 calc R
O1 O 0.9689(6) 0.5898(4) 1.0643(3) 0.0504(10) Uani 1 1 d .
C30 C 0.5766(4) 0.4384(4) 0.2164(3) 0.0200(8) Uani 1 1 d .
N3 N 0.9452(5) 0.6955(4) 1.0121(3) 0.0354(9) Uani 1 1 d .
C29 C 0.0627(4) 0.7542(4) 0.3097(3) 0.0180(7) Uani 1 1 d .
H29 H 0.0661 0.7166 0.2393 0.022 Uiso 1 1 calc R
C25 C 0.1349(4) 0.7456(3) 0.5011(3) 0.0168(7) Uani 1 1 d .
H25 H 0.1868 0.7022 0.5608 0.020 Uiso 1 1 calc R
C35 C 0.4398(5) 0.4539(4) -0.0718(4) 0.0233(8) Uani 1 1 d .
H35 H 0.4287 0.3981 -0.1275 0.028 Uiso 1 1 calc R
C20 C 0.3727(5) 0.0984(4) 0.5110(3) 0.0202(8) Uani 1 1 d .
H20A H 0.4580 0.1454 0.4485 0.030 Uiso 1 1 calc GR
H20B H 0.2743 0.0862 0.4793 0.030 Uiso 1 1 calc GR
H20C H 0.4161 0.0142 0.5379 0.030 Uiso 1 1 calc GR
C24 C 0.1343(4) 0.6907(3) 0.3989(3) 0.0161(7) Uani 1 1 d .
C31 C 0.5184(4) 0.4929(4) 0.1079(3) 0.0186(7) Uani 1 1 d .
C15 C 0.2083(5) 0.0938(4) 0.7152(4) 0.0227(8) Uani 1 1 d .
H15 H 0.0985 0.0805 0.7062 0.027 Uiso 1 1 calc R
O2 O 0.9835(6) 0.7973(4) 1.0399(3) 0.0540(10) Uani 1 1 d .
C5 C 0.7426(5) 0.8209(4) 0.7639(3) 0.0223(8) Uani 1 1 d .
H5 H 0.6960 0.8986 0.7331 0.027 Uiso 1 1 calc R
C14 C 0.3250(4) 0.1761(3) 0.6171(3) 0.0195(8) Uani 1 1 d .
C18 C 0.5277(5) 0.1572(4) 0.7525(4) 0.0222(8) Uani 1 1 d .
C6 C 0.7444(4) 0.7123(4) 0.7085(3) 0.0202(8) Uani 1 1 d .
C10 C 0.8177(4) 0.4512(4) 0.3735(3) 0.0207(8) Uani 1 1 d .
H10A H 0.8246 0.3621 0.3562 0.031 Uiso 1 1 calc GR
H10B H 0.8665 0.4574 0.4423 0.031 Uiso 1 1 calc GR
H10C H 0.8787 0.5077 0.3041 0.031 Uiso 1 1 calc GR
C21 C 0.2350(4) 0.3015(3) 0.5827(3) 0.0188(7) Uani 1 1 d .
H21A H 0.1296 0.2804 0.5618 0.023 Uiso 1 1 calc R
H21B H 0.2079 0.3503 0.6515 0.023 Uiso 1 1 calc R
C33 C 0.4093(5) 0.6676(4) -0.0113(3) 0.0212(8) Uani 1 1 d .
H33 H 0.3762 0.7549 -0.0251 0.025 Uiso 1 1 calc R
C34 C 0.3938(5) 0.5828(4) -0.0883(3) 0.0218(8) Uani 1 1 d .
C36 C 0.5015(5) 0.4095(4) 0.0270(4) 0.0230(8) Uani 1 1 d .
H36 H 0.5329 0.3218 0.0405 0.028 Uiso 1 1 calc R
C1 C 0.8095(5) 0.5969(4) 0.7512(4) 0.0245(8) Uani 1 1 d .
H1 H 0.8100 0.5235 0.7116 0.029 Uiso 1 1 calc R
C9 C 0.6364(4) 0.4920(4) 0.4012(3) 0.0172(7) Uani 1 1 d .
C4 C 0.8085(5) 0.8165(4) 0.8641(4) 0.0276(9) Uani 1 1 d .
H4 H 0.8093 0.8902 0.9031 0.033 Uiso 1 1 calc R
C8 C 0.6210(5) 0.6248(4) 0.4435(3) 0.0182(7) Uani 1 1 d .
H8A H 0.6854 0.6894 0.3812 0.022 Uiso 1 1 calc R
H8B H 0.5033 0.6518 0.4599 0.022 Uiso 1 1 calc R
C22 C 0.3438(4) 0.3844(3) 0.4767(3) 0.0154(7) Uani 1 1 d .
H22 H 0.3388 0.3504 0.4012 0.019 Uiso 1 1 calc R
C32 C 0.4746(5) 0.6227(4) 0.0874(3) 0.0198(8) Uani 1 1 d .
H32 H 0.4894 0.6799 0.1410 0.024 Uiso 1 1 calc R
C2 C 0.8744(5) 0.5900(4) 0.8534(4) 0.0268(9) Uani 1 1 d .
H2 H 0.9179 0.5118 0.8859 0.032 Uiso 1 1 calc R
C28 C -0.0144(4) 0.8730(4) 0.3227(3) 0.0200(8) Uani 1 1 d .
H28 H -0.0643 0.9176 0.2624 0.024 Uiso 1 1 calc R
C16 C 0.2523(5) 0.0390(4) 0.8139(4) 0.0247(8) Uani 1 1 d .
H16 H 0.1751 -0.0154 0.8713 0.030 Uiso 1 1 calc R
C3 C 0.8733(5) 0.7003(4) 0.9052(3) 0.0246(8) Uani 1 1 d .
C19 C 0.6844(5) 0.1879(4) 0.7867(4) 0.0251(8) Uani 1 1 d .
H19A H 0.6897 0.2806 0.7897 0.038 Uiso 1 1 calc GR
H19B H 0.7796 0.1628 0.7276 0.038 Uiso 1 1 calc GR
H19C H 0.6871 0.1406 0.8652 0.038 Uiso 1 1 calc GR
C37 C 0.5604(7) 0.0451(5) 1.1669(5) 0.0407(11) Uani 1 1 d .
H37A H 0.4899 0.0507 1.1075 0.049 Uiso 1 1 calc R
H37B H 0.5339 0.1197 1.2114 0.049 Uiso 1 1 calc R
C38 C 1.0599(6) 0.2945(5) 1.1380(4) 0.0390(11) Uani 1 1 d .
H38A H 1.0869 0.3848 1.1424 0.047 Uiso 1 1 calc R
H38B H 0.9414 0.2792 1.1770 0.047 Uiso 1 1 calc R

loop_
_atom_site_aniso_label
_atom_site_aniso_U_11
_atom_site_aniso_U_22
_atom_site_aniso_U_33
_atom_site_aniso_U_23
_atom_site_aniso_U_13
_atom_site_aniso_U_12
Cl1 0.0446(6) 0.0701(9) 0.0391(6) -0.0144(6) -0.0151(5) 0.0118(6)
Cl4 0.0379(6) 0.0396(7) 0.0874(11) 0.0161(7) -0.0037(6) 0.0048(5)
Cl2 0.0994(12) 0.0301(6) 0.0483(7) 0.0033(5) -0.0238(7) -0.0111(7)
Cl3 0.0656(9) 0.0744(10) 0.0495(8) -0.0314(7) 0.0071(6) -0.0157(7)
O13 0.0239(12) 0.0161(13) 0.0165(12) -0.0006(10) -0.0077(10) 0.0008(10)
O12 0.0345(15) 0.0147(13) 0.0252(14) -0.0007(11) -0.0075(11) 0.0063(11)
O10 0.0178(12) 0.0193(12) 0.0202(13) -0.0055(11) -0.0057(10) 0.0036(10)
O9 0.0194(12) 0.0118(12) 0.0202(13) -0.0006(10) -0.0094(10) 0.0043(10)
O6 0.0363(15) 0.0223(15) 0.0410(17) -0.0007(13) -0.0174(14) 0.0081(12)
O4 0.0256(13) 0.0155(13) 0.0234(13) -0.0012(10) -0.0119(11) -0.0007(10)
O5 0.0402(16) 0.0259(16) 0.0353(17) -0.0125(13) -0.0149(13) 0.0111(13)
O3 0.0415(16) 0.0205(15) 0.0248(14) -0.0061(11) -0.0170(12) 0.0111(12)
O11 0.0439(17) 0.0292(15) 0.0216(14) 0.0050(12) -0.0072(12) 0.0047(13)
O7 0.058(2) 0.0331(18) 0.0380(18) -0.0038(14) -0.0305(17) 0.0142(16)
N1 0.0272(16) 0.0279(19) 0.0214(17) -0.0006(15) -0.0076(13) -0.0017(14)
N2 0.0247(15) 0.0154(16) 0.0264(17) -0.0010(13) -0.0075(13) 0.0041(13)
O8 0.072(2) 0.040(2) 0.0304(17) -0.0128(15) -0.0279(17) 0.0138(17)
C7 0.0157(16) 0.0186(18) 0.0199(17) -0.0043(14) -0.0039(14) -0.0021(13)
C23 0.0119(15) 0.0161(17) 0.0200(17) 0.0001(14) -0.0052(13) -0.0013(13)
C26 0.0201(17) 0.0151(17) 0.0223(19) -0.0010(14) -0.0039(14) -0.0007(14)
C17 0.033(2) 0.0164(18) 0.0199(18) -0.0015(15) -0.0060(16) 0.0046(15)
C13 0.0201(17) 0.0115(16) 0.0202(17) -0.0029(14) -0.0063(14) 0.0026(13)
C27 0.0210(16) 0.0100(17) 0.0260(19) -0.0007(14) -0.0059(14) 0.0003(13)
C11 0.0187(15) 0.0116(16) 0.0195(17) -0.0022(13) -0.0076(13) 0.0003(13)
C12 0.0164(15) 0.0147(17) 0.0203(17) -0.0016(14) -0.0053(13) 0.0011(13)
O1 0.075(3) 0.044(2) 0.0385(19) 0.0054(16) -0.0324(18) 0.0018(19)
C30 0.0185(16) 0.0208(19) 0.0187(18) -0.0039(15) 0.0008(14) 0.0000(14)
N3 0.044(2) 0.043(3) 0.0212(17) -0.0032(17) -0.0127(16) 0.0063(18)
C29 0.0192(16) 0.0193(19) 0.0166(17) -0.0051(14) -0.0049(14) 0.0010(14)
C25 0.0158(15) 0.0168(18) 0.0171(17) 0.0003(14) -0.0041(13) -0.0001(13)
C35 0.0290(19) 0.0187(19) 0.0233(19) -0.0057(15) -0.0063(15) 0.0025(15)
C20 0.0195(16) 0.0149(17) 0.0258(19) -0.0005(14) -0.0056(14) 0.0017(13)
C24 0.0126(15) 0.0129(17) 0.0217(17) 0.0000(14) -0.0027(13) -0.0020(13)
C31 0.0162(16) 0.0171(17) 0.0211(18) -0.0026(14) -0.0013(13) -0.0005(13)
C15 0.0232(18) 0.0154(17) 0.0273(19) -0.0017(15) -0.0011(15) -0.0003(14)
O2 0.083(3) 0.047(2) 0.044(2) -0.0137(17) -0.036(2) 0.003(2)
C5 0.0242(18) 0.025(2) 0.0188(18) -0.0039(15) -0.0063(14) 0.0042(15)
C14 0.0207(17) 0.0132(17) 0.0236(19) 0.0019(15) -0.0054(15) -0.0002(14)
C18 0.0266(19) 0.0166(19) 0.0238(19) -0.0029(15) -0.0070(15) 0.0053(15)
C6 0.0169(16) 0.0228(19) 0.0194(18) -0.0010(15) -0.0020(14) -0.0019(14)
C10 0.0151(16) 0.0194(18) 0.0258(19) 0.0002(15) -0.0024(13) -0.0005(14)
C21 0.0182(16) 0.0170(17) 0.0212(18) 0.0002(14) -0.0062(14) 0.0026(14)
C33 0.0262(17) 0.0162(17) 0.0204(18) 0.0024(14) -0.0061(14) 0.0007(14)
C34 0.0186(16) 0.027(2) 0.0178(18) 0.0002(15) -0.0019(14) -0.0037(15)
C36 0.031(2) 0.0153(18) 0.0214(19) -0.0028(15) -0.0027(15) 0.0010(15)
C1 0.0289(19) 0.024(2) 0.0211(19) -0.0006(15) -0.0088(15) -0.0027(16)
C9 0.0192(17) 0.0139(17) 0.0205(18) -0.0003(14) -0.0098(14) -0.0012(14)
C4 0.033(2) 0.029(2) 0.0222(19) -0.0063(16) -0.0058(16) 0.0006(17)
C8 0.0222(17) 0.0168(18) 0.0186(17) -0.0009(14) -0.0119(14) 0.0001(14)
C22 0.0177(16) 0.0100(16) 0.0193(17) -0.0013(13) -0.0061(13) 0.0033(13)
C32 0.0227(17) 0.0160(18) 0.0205(18) -0.0011(15) -0.0048(14) -0.0013(14)
C2 0.031(2) 0.026(2) 0.024(2) 0.0029(16) -0.0117(16) 0.0026(16)
C28 0.0188(16) 0.0168(18) 0.0247(19) 0.0020(15) -0.0089(14) 0.0024(14)
C16 0.0291(19) 0.0163(19) 0.025(2) 0.0013(15) -0.0014(16) -0.0016(15)
C3 0.0206(18) 0.038(2) 0.0152(17) -0.0044(16) -0.0036(14) 0.0000(17)
C19 0.034(2) 0.0215(19) 0.0232(18) -0.0014(15) -0.0147(16) 0.0059(16)
C37 0.057(3) 0.030(2) 0.039(3) -0.0037(19) -0.020(2) 0.001(2)
C38 0.037(2) 0.039(3) 0.040(3) -0.013(2) -0.0017(19) 0.004(2)

loop_
_atom_type_symbol
_atom_type_description
_atom_type_scat_dispersion_real
_atom_type_scat_dispersion_imag
_atom_type_scat_source
C C 0.0181 0.0091 'International Tables Vol C Tables 4.2.6.8 and 6.1.1.4'
H H 0.0000 0.0000 'International Tables Vol C Tables 4.2.6.8 and 6.1.1.4'
Cl Cl 0.3639 0.7018 'International Tables Vol C Tables 4.2.6.8 and 6.1.1.4'
N N 0.0311 0.0180 'International Tables Vol C Tables 4.2.6.8 and 6.1.1.4'
O O 0.0492 0.0322 'International Tables Vol C Tables 4.2.6.8 and 6.1.1.4'

loop_
_geom_angle_atom_site_label_1
_geom_angle_atom_site_label_2
_geom_angle_atom_site_label_3
_geom_angle
C30 O13 C9 120.0(3)
C23 O9 C22 117.8(3)
C7 O4 C8 113.4(3)
O7 N1 C34 118.4(3)
O8 N1 O7 123.0(3)
O8 N1 C34 118.5(3)
O6 N2 C27 117.6(3)
O5 N2 O6 123.9(3)
O5 N2 C27 118.4(3)
O4 C7 C6 111.6(3)
O3 C7 O4 124.5(3)
O3 C7 C6 123.9(4)
O10 C23 O9 125.5(3)
O10 C23 C24 124.1(3)
O9 C23 C24 110.5(3)
C27 C26 H26 121.2
C27 C26 C25 117.7(4)
C25 C26 H26 121.2
O11 C17 C18 121.4(4)
O11 C17 C16 120.7(4)
C16 C17 C18 117.9(3)
C12 C13 C14 114.3(3)
C18 C13 C12 122.1(3)
C18 C13 C14 123.5(3)
C26 C27 N2 117.5(4)
C28 C27 N2 118.6(3)
C28 C27 C26 123.9(3)
C12 C11 C9 120.2(3)
C12 C11 C22 121.0(3)
C22 C11 C9 118.8(3)
C13 C12 H12 118.1
C11 C12 C13 123.8(3)
C11 C12 H12 118.1
O13 C30 C31 111.9(3)
O12 C30 O13 124.2(4)
O12 C30 C31 123.9(4)
O1 N3 O2 123.9(4)
O1 N3 C3 117.8(4)
O2 N3 C3 118.2(4)
C24 C29 H29 119.8
C24 C29 C28 120.4(3)
C28 C29 H29 119.8
C26 C25 H25 120.0
C24 C25 C26 120.0(3)
C24 C25 H25 120.0
C34 C35 H35 120.8
C36 C35 H35 120.8
C36 C35 C34 118.4(4)
H20A C20 H20B 109.5
H20A C20 H20C 109.5
H20B C20 H20C 109.5
C14 C20 H20A 109.5
C14 C20 H20B 109.5
C14 C20 H20C 109.5
C29 C24 C23 117.9(3)
C29 C24 C25 120.7(3)
C25 C24 C23 121.3(3)
C36 C31 C30 118.0(3)
C36 C31 C32 120.0(3)
C32 C31 C30 122.0(3)
C14 C15 H15 118.6
C16 C15 H15 118.6
C16 C15 C14 122.7(4)
C6 C5 H5 120.0
C6 C5 C4 120.0(4)
C4 C5 H5 120.0
C13 C14 C20 109.0(3)
C13 C14 C21 107.8(3)
C15 C14 C13 113.2(3)
C15 C14 C20 107.3(3)
C15 C14 C21 108.6(3)
C21 C14 C20 111.0(3)
C17 C18 C19 116.3(3)
C13 C18 C17 119.4(4)
C13 C18 C19 124.3(3)
C5 C6 C7 116.9(3)
C5 C6 C1 121.8(4)
C1 C6 C7 121.3(4)
H10A C10 H10B 109.5
H10A C10 H10C 109.5
H10B C10 H10C 109.5
C9 C10 H10A 109.5
C9 C10 H10B 109.5
C9 C10 H10C 109.5
C14 C21 H21A 109.5
C14 C21 H21B 109.5
H21A C21 H21B 108.1
C22 C21 C14 110.7(3)
C22 C21 H21A 109.5
C22 C21 H21B 109.5
C34 C33 H33 120.9
C34 C33 C32 118.3(3)
C32 C33 H33 120.9
C35 C34 N1 118.0(4)
C33 C34 N1 118.9(4)
C33 C34 C35 123.1(4)
C35 C36 C31 120.2(4)
C35 C36 H36 119.9
C31 C36 H36 119.9
C6 C1 H1 120.5
C6 C1 C2 119.1(4)
C2 C1 H1 120.5
O13 C9 C11 110.4(3)
O13 C9 C10 110.8(3)
O13 C9 C8 98.3(3)
C11 C9 C8 112.3(3)
C10 C9 C11 113.7(3)
C10 C9 C8 110.3(3)
C5 C4 H4 121.3
C5 C4 C3 117.3(4)
C3 C4 H4 121.3
O4 C8 C9 108.0(3)
O4 C8 H8A 110.1
O4 C8 H8B 110.1
C9 C8 H8A 110.1
C9 C8 H8B 110.1
H8A C8 H8B 108.4
O9 C22 C11 108.4(3)
O9 C22 C21 106.1(3)
O9 C22 H22 109.7
C11 C22 C21 113.2(3)
C11 C22 H22 109.7
C21 C22 H22 109.7
C31 C32 H32 120.0
C33 C32 C31 120.0(4)
C33 C32 H32 120.0
C1 C2 H2 121.1
C3 C2 C1 117.7(4)
C3 C2 H2 121.1
C27 C28 C29 117.3(3)
C27 C28 H28 121.4
C29 C28 H28 121.4
C17 C16 H16 119.1
C15 C16 C17 121.8(3)
C15 C16 H16 119.1
C4 C3 N3 117.5(4)
C2 C3 N3 118.4(4)
C2 C3 C4 124.1(4)
C18 C19 H19A 109.5
C18 C19 H19B 109.5
C18 C19 H19C 109.5
H19A C19 H19B 109.5
H19A C19 H19C 109.5
H19B C19 H19C 109.5
Cl1 C37 Cl2 113.3(3)
Cl1 C37 H37A 108.9
Cl1 C37 H37B 108.9
Cl2 C37 H37A 108.9
Cl2 C37 H37B 108.9
H37A C37 H37B 107.7
Cl4 C38 Cl3 111.9(3)
Cl4 C38 H38A 109.2
Cl4 C38 H38B 109.2
Cl3 C38 H38A 109.2
Cl3 C38 H38B 109.2
H38A C38 H38B 107.9

loop_
_geom_bond_atom_site_label_1
_geom_bond_atom_site_label_2
_geom_bond_distance
Cl1 C37 1.758(6)
Cl4 C38 1.761(5)
Cl2 C37 1.771(5)
Cl3 C38 1.773(5)
O13 C30 1.346(5)
O13 C9 1.476(4)
O12 C30 1.209(5)
O10 C23 1.197(5)
O9 C23 1.338(4)
O9 C22 1.454(4)
O6 N2 1.228(5)
O4 C7 1.336(5)
O4 C8 1.448(4)
O5 N2 1.217(5)
O3 C7 1.189(5)
O11 C17 1.230(5)
O7 N1 1.225(5)
N1 O8 1.214(5)
N1 C34 1.470(5)
N2 C27 1.488(5)
C7 C6 1.508(5)
C23 C24 1.501(5)
C26 H26 0.9500
C26 C27 1.387(5)
C26 C25 1.389(5)
C17 C18 1.487(6)
C17 C16 1.466(6)
C13 C12 1.459(5)
C13 C14 1.508(5)
C13 C18 1.350(5)
C27 C28 1.377(6)
C11 C12 1.344(5)
C11 C9 1.527(5)
C11 C22 1.506(5)
C12 H12 0.9500
O1 N3 1.221(6)
C30 C31 1.481(5)
N3 O2 1.226(6)
N3 C3 1.482(5)
C29 H29 0.9500
C29 C24 1.387(5)
C29 C28 1.397(5)
C25 H25 0.9500
C25 C24 1.389(5)
C35 H35 0.9500
C35 C34 1.393(6)
C35 C36 1.375(6)
C20 H20A 0.9800
C20 H20B 0.9800
C20 H20C 0.9800
C20 C14 1.545(5)
C31 C36 1.399(6)
C31 C32 1.400(5)
C15 H15 0.9500
C15 C14 1.504(5)
C15 C16 1.328(6)
C5 H5 0.9500
C5 C6 1.381(6)
C5 C4 1.382(6)
C14 C21 1.541(5)
C18 C19 1.488(6)
C6 C1 1.384(6)
C10 H10A 0.9800
C10 H10B 0.9800
C10 H10C 0.9800
C10 C9 1.522(5)
C21 H21A 0.9900
C21 H21B 0.9900
C21 C22 1.529(5)
C33 H33 0.9500
C33 C34 1.373(6)
C33 C32 1.390(5)
C36 H36 0.9500
C1 H1 0.9500
C1 C2 1.397(6)
C9 C8 1.532(5)
C4 H4 0.9500
C4 C3 1.384(6)
C8 H8A 0.9900
C8 H8B 0.9900
C22 H22 1.0000
C32 H32 0.9500
C2 H2 0.9500
C2 C3 1.374(6)
C28 H28 0.9500
C16 H16 0.9500
C19 H19A 0.9800
C19 H19B 0.9800
C19 H19C 0.9800
C37 H37A 0.9900
C37 H37B 0.9900
C38 H38A 0.9900
C38 H38B 0.9900

loop_
_geom_torsion_atom_site_label_1
_geom_torsion_atom_site_label_2
_geom_torsion_atom_site_label_3
_geom_torsion_atom_site_label_4
_geom_torsion
O13 C30 C31 C36 -175.3(3)
O13 C30 C31 C32 2.1(5)
O13 C9 C8 O4 -176.7(2)
O12 C30 C31 C36 4.1(5)
O12 C30 C31 C32 -178.4(4)
O10 C23 C24 C29 -2.3(5)
O10 C23 C24 C25 175.5(3)
O9 C23 C24 C29 178.2(3)
O9 C23 C24 C25 -3.9(4)
O6 N2 C27 C26 -171.0(3)
O6 N2 C27 C28 8.4(5)
O4 C7 C6 C5 178.5(3)
O4 C7 C6 C1 -1.0(5)
O5 N2 C27 C26 8.0(5)
O5 N2 C27 C28 -172.6(3)
O3 C7 C6 C5 -0.4(5)
O3 C7 C6 C1 -179.9(4)
O11 C17 C18 C13 174.5(4)
O11 C17 C18 C19 -6.3(5)
O11 C17 C16 C15 -174.3(4)
O7 N1 C34 C35 171.2(4)
O7 N1 C34 C33 -7.9(5)
N2 C27 C28 C29 -177.4(3)
O8 N1 C34 C35 -8.7(5)
O8 N1 C34 C33 172.2(4)
C7 O4 C8 C9 -178.0(3)
C7 C6 C1 C2 179.8(3)
C23 O9 C22 C11 124.7(3)
C23 O9 C22 C21 -113.5(3)
C26 C27 C28 C29 1.9(5)
C26 C25 C24 C23 -176.2(3)
C26 C25 C24 C29 1.6(5)
C13 C14 C21 C22 61.3(4)
C27 C26 C25 C24 0.4(5)
C11 C9 C8 O4 67.1(4)
C12 C13 C14 C20 72.0(4)
C12 C13 C14 C15 -168.7(3)
C12 C13 C14 C21 -48.6(4)
C12 C13 C18 C17 177.7(3)
C12 C13 C18 C19 -1.4(6)
C12 C11 C9 O13 154.1(3)
C12 C11 C9 C10 28.8(5)
C12 C11 C9 C8 -97.4(4)
C12 C11 C22 O9 130.7(3)
C12 C11 C22 C21 13.3(5)
O1 N3 C3 C4 164.3(4)
O1 N3 C3 C2 -15.6(6)
C30 O13 C9 C11 -66.7(4)
C30 O13 C9 C10 60.1(4)
C30 O13 C9 C8 175.7(3)
C30 C31 C36 C35 176.6(3)
C30 C31 C32 C33 -175.4(3)
C25 C26 C27 N2 177.1(3)
C25 C26 C27 C28 -2.2(5)
C20 C14 C21 C22 -58.0(4)
C24 C29 C28 C27 0.1(5)
C15 C14 C21 C22 -175.8(3)
O2 N3 C3 C4 -18.7(6)
O2 N3 C3 C2 161.5(4)
C5 C6 C1 C2 0.3(6)
C5 C4 C3 N3 179.6(3)
C5 C4 C3 C2 -0.6(6)
C14 C13 C12 C11 19.4(5)
C14 C13 C18 C17 -3.4(5)
C14 C13 C18 C19 177.5(4)
C14 C15 C16 C17 3.0(6)
C14 C21 C22 O9 -162.6(3)
C14 C21 C22 C11 -43.9(4)
C18 C17 C16 C15 6.8(6)
C18 C13 C12 C11 -161.6(4)
C18 C13 C14 C20 -107.0(4)
C18 C13 C14 C15 12.3(5)
C18 C13 C14 C21 132.4(3)
C6 C5 C4 C3 -0.5(6)
C6 C1 C2 C3 -1.3(6)
C10 C9 C8 O4 -60.9(4)
C34 C35 C36 C31 -0.5(6)
C34 C33 C32 C31 -1.7(5)
C36 C35 C34 N1 -178.3(3)
C36 C35 C34 C33 0.8(6)
C36 C31 C32 C33 2.1(5)
C1 C2 C3 N3 -178.6(3)
C1 C2 C3 C4 1.5(6)
C9 O13 C30 O12 3.2(5)
C9 O13 C30 C31 -177.3(3)
C9 C11 C12 C13 -179.1(3)
C9 C11 C22 O9 -50.6(4)
C9 C11 C22 C21 -168.0(3)
C4 C5 C6 C7 -178.9(3)
C4 C5 C6 C1 0.7(6)
C8 O4 C7 O3 0.1(5)
C8 O4 C7 C6 -178.8(3)
C22 O9 C23 O10 -1.4(5)
C22 O9 C23 C24 178.0(3)
C22 C11 C12 C13 -0.4(5)
C22 C11 C9 O13 -24.7(4)
C22 C11 C9 C10 -149.9(3)
C22 C11 C9 C8 83.9(4)
C32 C31 C36 C35 -0.9(5)
C32 C33 C34 N1 179.4(3)
C32 C33 C34 C35 0.3(6)
C28 C29 C24 C23 176.0(3)
C28 C29 C24 C25 -1.8(5)
C16 C17 C18 C13 -6.6(5)
C16 C17 C18 C19 172.6(3)
C16 C15 C14 C13 -12.0(5)
C16 C15 C14 C20 108.2(4)
C16 C15 C14 C21 -131.7(4)
